data_8102963
loop_
_publ_author_name
'Armbr\"uster, M.'
'Schmidt, M.'
'Cardoso-Gil, R.'
'Borrmann, H.'
'Grin, Yu.'

_publ_section_title
;
Crystal structures of iron distannide, FeSn~2~, and cobalt distannide, 
CoSn~2~
;
_journal_issue 2
_journal_name_full 'Zeitschrift f\"ur Kristallographie - New Crystal Structures'
_journal_page_first 83
_journal_page_last 84
_journal_volume 222
_journal_year 2007
_chemical_formula_sum 'Fe Sn2'
_chemical_formula_weight 293.27
_chemical_melting_point 804
_chemical_name_common 'iron distannide'
_chemical_name_systematic
; 
iron distannide
;
_space_group_IT_number 140
_symmetry_cell_setting tetragonal
_symmetry_space_group_name_Hall '-I 4 2c'
_symmetry_space_group_name_H-M 'I 4/m c m'
_atom_sites_solution_hydrogens geom
_atom_sites_solution_primary direct
_atom_sites_solution_secondary difmap
_audit_creation_method 'SHELXL-97 manual'
_cell_angle_alpha 90.00
_cell_angle_beta 90.00
_cell_angle_gamma 90.00
_cell_formula_units_Z 4
_cell_length_a 6.533(1)
_cell_length_b 6.533(1)
_cell_length_c 5.320(2)
_cell_measurement_reflns_used 12
_cell_measurement_temperature 295(2)
_cell_measurement_theta_max 90
_cell_measurement_theta_min 5
_cell_volume 227.06(10)
_computing_cell_refinement 'WinCSD, version 2000 (Akselrud, 2000)'
_computing_data_collection 'Rapid Auto(Rigaku Corp., 2000)'
_computing_data_reduction 'Rapid Auto(Rigaku Corp., 2000)'
_computing_structure_refinement 'SHELXL-97 (Sheldrick, 1997)'
_computing_structure_solution 'SHELXS-97 (Sheldrick, 1997)'
_diffrn_ambient_temperature 295(2)
_diffrn_measured_fraction_theta_full 0.990
_diffrn_measured_fraction_theta_max 0.990
_diffrn_measurement_device_type 'Rigaku R-AXIS RAPID'
_diffrn_measurement_method Omega-Scan
_diffrn_radiation_monochromator 'Graphite Monochromator'
_diffrn_radiation_source 'sealed tube'
_diffrn_radiation_type Molybdenum
_diffrn_radiation_wavelength 0.71073
_diffrn_reflns_av_R_equivalents 0.0783
_diffrn_reflns_av_sigmaI/netI 0.0260
_diffrn_reflns_limit_h_max 9
_diffrn_reflns_limit_h_min -9
_diffrn_reflns_limit_k_max 8
_diffrn_reflns_limit_k_min -9
_diffrn_reflns_limit_l_max 7
_diffrn_reflns_limit_l_min -7
_diffrn_reflns_number 1439
_diffrn_reflns_theta_full 29.65
_diffrn_reflns_theta_max 29.65
_diffrn_reflns_theta_min 4.41
_diffrn_source_current 40.0000
_diffrn_source_power 2.0000
_diffrn_source_voltage 50.0000
_exptl_absorpt_coefficient_mu 27.676
_exptl_absorpt_correction_T_max 0.6328
_exptl_absorpt_correction_T_min 0.4087
_exptl_absorpt_correction_type numerical
_exptl_crystal_colour 'dark silver metallic lustre'
_exptl_crystal_density_diffrn 8.578
_exptl_crystal_density_method 'not measured'
_exptl_crystal_description needle
_exptl_crystal_F_000 504
_exptl_crystal_size_max 0.1
_exptl_crystal_size_mid 0.05
_exptl_crystal_size_min 0.03
_refine_diff_density_max 2.534
_refine_diff_density_min -0.964
_refine_diff_density_rms 0.477
_refine_ls_extinction_coef 0.49(5)
_refine_ls_extinction_expression Fc^*^=kFc[1+0.001xFc^2^\l^3^/sin(2\q)]^-1/4^
_refine_ls_extinction_method SHELXL
_refine_ls_goodness_of_fit_ref 1.167
_refine_ls_hydrogen_treatment noref
_refine_ls_matrix_type full
_refine_ls_number_parameters 8
_refine_ls_number_reflns 102
_refine_ls_number_restraints 0
_refine_ls_restrained_S_all 1.167
_refine_ls_R_factor_all 0.0286
_refine_ls_R_factor_gt 0.0286
_refine_ls_shift/su_max 0.000
_refine_ls_shift/su_mean 0.000
_refine_ls_structure_factor_coef Fsqd
_refine_ls_weighting_details 'calc w=1/[\s^2^(Fo^2^)+(0.0355P)^2^+6.4066P] where P=(Fo^2^+2Fc^2^)/3'
_refine_ls_weighting_scheme calc
_refine_ls_wR_factor_gt 0.0683
_refine_ls_wR_factor_ref 0.0683
_reflns_number_gt 102
_reflns_number_total 102
_reflns_threshold_expression >2sigma(I)
_cod_data_source_file 409909.cff
_cod_data_source_block ma09007a
_cod_depositor_comments
;
The following automatic conversions were performed:
'_exptl_absorpt_correction_type' value 'Numerical' changed to 'numerical'
according to '/home/saulius/struct/CIF-dictionaries/cif_core.dic'
dictionary named 'cif_core.dic' version 2.4.1 from 2010-06-29.

Automatic conversion script
Id: cif_fix_enum 1555 2011-01-17 13:19:09Z saulius 
;
_cod_original_sg_symbol_H-M I4/mcm
_cod_database_code 8102963

loop_
_symmetry_equiv_pos_as_xyz
'x, y, z'
'x, -y, -z+1/2'
'-x, -y, z'
'-x, y, -z+1/2'
'y, x, -z+1/2'
'y, -x, z'
'-y, x, z'
'-y, -x, -z+1/2'
'x+1/2, y+1/2, z+1/2'
'x+1/2, -y+1/2, -z+1'
'-x+1/2, -y+1/2, z+1/2'
'-x+1/2, y+1/2, -z+1'
'y+1/2, x+1/2, -z+1'
'y+1/2, -x+1/2, z+1/2'
'-y+1/2, x+1/2, z+1/2'
'-y+1/2, -x+1/2, -z+1'
'-x, -y, -z'
'-x, y, z-1/2'
'x, y, -z'
'x, -y, z-1/2'
'-y, -x, z-1/2'
'-y, x, -z'
'y, -x, -z'
'y, x, z-1/2'
'-x+1/2, -y+1/2, -z+1/2'
'-x+1/2, y+1/2, z'
'x+1/2, y+1/2, -z+1/2'
'x+1/2, -y+1/2, z'
'-y+1/2, -x+1/2, z'
'-y+1/2, x+1/2, -z+1/2'
'y+1/2, -x+1/2, -z+1/2'
'y+1/2, x+1/2, z'

loop_
_atom_site_label
_atom_site_type_symbol
_atom_site_symmetry_multiplicity
_atom_site_Wyckoff_symbol
_atom_site_fract_x
_atom_site_fract_y
_atom_site_fract_z
_atom_site_U_iso_or_equiv
_atom_site_adp_type
_atom_site_occupancy
_atom_site_calc_flag
_atom_site_refinement_flags
_atom_site_disorder_assembly
_atom_site_disorder_group
Sn1 Sn 8 h 0.16112(9) 0.66112(9) 0.0000 0.0093(7) Uani 1 . S . .
Fe2 Fe 4 a 0.0000 0.0000 0.2500 0.0083(7) Uani 1 . S . .

loop_
_atom_site_aniso_label
_atom_site_aniso_U_11
_atom_site_aniso_U_22
_atom_site_aniso_U_33
_atom_site_aniso_U_23
_atom_site_aniso_U_13
_atom_site_aniso_U_12
Sn1 0.0093(7) 0.0093(7) 0.0093(8) 0.000 0.000 0.0009(2)
Fe2 0.0083(8) 0.0083(8) 0.0084(13) 0.000 0.000 0.000

loop_
_atom_type_symbol
_atom_type_description
_atom_type_scat_dispersion_real
_atom_type_scat_dispersion_imag
_atom_type_scat_source
Fe Fe 0.3463 0.8444 'International Tables Vol C Tables 4.2.6.8 and 6.1.1.4'
Sn Sn -0.6537 1.4246 'International Tables Vol C Tables 4.2.6.8 and 6.1.1.4'

loop_
_geom_angle_atom_site_label_1
_geom_angle_atom_site_label_2
_geom_angle_atom_site_label_3
_geom_angle
_geom_angle_site_symmetry_1
_geom_angle_site_symmetry_3
_geom_angle_publ_flag
Fe2 Sn1 Fe2 111.83(2) 1_565 25 ?
Fe2 Sn1 Fe2 56.96(2) 1_565 17_565 ?
Fe2 Sn1 Fe2 145.75(3) 25 17_565 ?
Fe2 Sn1 Fe2 145.75(3) 1_565 9_554 ?
Fe2 Sn1 Fe2 56.96(2) 25 9_554 ?
Fe2 Sn1 Fe2 111.83(2) 17_565 9_554 ?
Fe2 Sn1 Sn1 107.124(17) 1_565 17_565 ?
Fe2 Sn1 Sn1 107.124(17) 25 17_565 ?
Fe2 Sn1 Sn1 107.124(17) 17_565 17_565 ?
Fe2 Sn1 Sn1 107.124(17) 9_554 17_565 ?
Fe2 Sn1 Sn1 55.913(11) 1_565 25_565 ?
Fe2 Sn1 Sn1 55.913(11) 25 25_565 ?
Fe2 Sn1 Sn1 104.54(3) 17_565 25_565 ?
Fe2 Sn1 Sn1 104.54(3) 9_554 25_565 ?
Sn1 Sn1 Sn1 121.69(3) 17_565 25_565 ?
Fe2 Sn1 Sn1 104.54(3) 1_565 25_564 ?
Fe2 Sn1 Sn1 104.54(3) 25 25_564 ?
Fe2 Sn1 Sn1 55.913(11) 17_565 25_564 ?
Fe2 Sn1 Sn1 55.913(11) 9_554 25_564 ?
Sn1 Sn1 Sn1 121.69(3) 17_565 25_564 ?
Sn1 Sn1 Sn1 116.62(6) 25_565 25_564 ?
Fe2 Fe2 Fe2 180.0 17_556 17 ?
Fe2 Fe2 Sn1 61.518(10) 17_556 2_565 ?
Fe2 Fe2 Sn1 118.482(10) 17 2_565 ?
Fe2 Fe2 Sn1 118.482(10) 17_556 10_454 ?
Fe2 Fe2 Sn1 61.518(10) 17 10_454 ?
Sn1 Fe2 Sn1 145.75(3) 2_565 10_454 ?
Fe2 Fe2 Sn1 118.482(10) 17_556 1_545 ?
Fe2 Fe2 Sn1 61.518(10) 17 1_545 ?
Sn1 Fe2 Sn1 135.65(3) 2_565 1_545 ?
Sn1 Fe2 Sn1 76.855(9) 10_454 1_545 ?
Fe2 Fe2 Sn1 61.518(10) 17_556 18_546 ?
Fe2 Fe2 Sn1 118.482(10) 17 18_546 ?
Sn1 Fe2 Sn1 123.04(2) 2_565 18_546 ?
Sn1 Fe2 Sn1 68.17(2) 10_454 18_546 ?
Sn1 Fe2 Sn1 74.91(3) 1_545 18_546 ?
Fe2 Fe2 Sn1 118.482(10) 17_556 17_565 ?
Fe2 Fe2 Sn1 61.518(10) 17 17_565 ?
Sn1 Fe2 Sn1 74.91(3) 2_565 17_565 ?
Sn1 Fe2 Sn1 76.855(9) 10_454 17_565 ?
Sn1 Fe2 Sn1 123.04(2) 1_545 17_565 ?
Sn1 Fe2 Sn1 135.65(3) 18_546 17_565 ?
Fe2 Fe2 Sn1 61.518(10) 17_556 25 ?
Fe2 Fe2 Sn1 118.482(10) 17 25 ?
Sn1 Fe2 Sn1 76.855(9) 2_565 25 ?
Sn1 Fe2 Sn1 135.65(3) 10_454 25 ?
Sn1 Fe2 Sn1 68.17(2) 1_545 25 ?
Sn1 Fe2 Sn1 76.855(9) 18_546 25 ?
Sn1 Fe2 Sn1 145.75(3) 17_565 25 ?
Fe2 Fe2 Sn1 118.482(10) 17_556 26_545 ?
Fe2 Fe2 Sn1 61.518(10) 17 26_545 ?
Sn1 Fe2 Sn1 68.17(2) 2_565 26_545 ?
Sn1 Fe2 Sn1 123.04(2) 10_454 26_545 ?
Sn1 Fe2 Sn1 76.855(9) 1_545 26_545 ?
Sn1 Fe2 Sn1 145.75(3) 18_546 26_545 ?
Sn1 Fe2 Sn1 76.855(9) 17_565 26_545 ?
Sn1 Fe2 Sn1 74.91(3) 25 26_545 ?
Fe2 Fe2 Sn1 61.518(10) 17_556 9_445 ?
Fe2 Fe2 Sn1 118.482(10) 17 9_445 ?
Sn1 Fe2 Sn1 76.855(9) 2_565 9_445 ?
Sn1 Fe2 Sn1 74.91(3) 10_454 9_445 ?
Sn1 Fe2 Sn1 145.75(3) 1_545 9_445 ?
Sn1 Fe2 Sn1 76.855(9) 18_546 9_445 ?
Sn1 Fe2 Sn1 68.17(2) 17_565 9_445 ?
Sn1 Fe2 Sn1 123.04(2) 25 9_445 ?
Sn1 Fe2 Sn1 135.65(3) 26_545 9_445 ?

loop_
_geom_bond_atom_site_label_1
_geom_bond_atom_site_label_2
_geom_bond_distance
_geom_bond_site_symmetry_2
_geom_bond_publ_flag
Sn1 Fe2 2.7889(5) 1_565 ?
Sn1 Fe2 2.7889(5) 25 ?
Sn1 Fe2 2.7889(5) 17_565 ?
Sn1 Fe2 2.7889(5) 9_554 ?
Sn1 Sn1 2.9772(18) 17_565 ?
Sn1 Sn1 3.1261(12) 25_565 ?
Sn1 Sn1 3.1261(12) 25_564 ?
Fe2 Fe2 2.6600(10) 17_556 ?
Fe2 Fe2 2.6600(10) 17 ?
Fe2 Sn1 2.7889(5) 2_565 ?
Fe2 Sn1 2.7889(5) 10_454 ?
Fe2 Sn1 2.7889(5) 1_545 ?
Fe2 Sn1 2.7889(5) 18_546 ?
Fe2 Sn1 2.7889(5) 17_565 ?
Fe2 Sn1 2.7889(5) 25 ?
Fe2 Sn1 2.7889(5) 26_545 ?
Fe2 Sn1 2.7889(5) 9_445 ?
